data_4501764
loop_
_publ_author_name
'Cherukuvada, Suryanarayan'
'Thakuria, Ranjit'
'Nangia, Ashwini'

_publ_section_title
;
 Pyrazinamide Polymorphs: Relative Stability and Vibrational Spectroscopy
;
_journal_issue 9
_journal_name_full 'Crystal Growth &amp; Design'
_journal_page_first 3931
_journal_paper_doi 10.1021/cg1004424
_journal_volume 10
_journal_year 2010
_chemical_formula_moiety 'C5 H5 N3 O'
_chemical_formula_sum 'C5 H5 N3 O'
_chemical_formula_weight 123.12
_chemical_name_systematic
; 
 ? 
;
_space_group_IT_number 7
_symmetry_cell_setting monoclinic
_symmetry_space_group_name_Hall 'P -2yc'
_symmetry_space_group_name_H-M 'P 1 c 1'
_atom_sites_solution_hydrogens geom
_atom_sites_solution_primary direct
_atom_sites_solution_secondary difmap
_audit_creation_method SHELXL-97
_cell_angle_alpha 90.00
_cell_angle_beta 106.350(6)
_cell_angle_gamma 90.00
_cell_formula_units_Z 2
_cell_length_a 7.170(3)
_cell_length_b 3.6477(15)
_cell_length_c 10.648(4)
_cell_measurement_reflns_used 1826
_cell_measurement_temperature 100(2)
_cell_measurement_theta_max 25.84
_cell_measurement_theta_min 2.96
_cell_volume 267.23(19)
_computing_cell_refinement 'Bruker SMART'
_computing_data_collection 'Bruker SMART'
_computing_data_reduction 'Bruker SAINT'
_computing_molecular_graphics 'Bruker SHELXTL'
_computing_publication_material 'Bruker SHELXTL'
_computing_structure_refinement 'SHELXL-97 (Sheldrick, 1997)'
_computing_structure_solution 'SHELXS-97 (Sheldrick, 1990)'
_diffrn_ambient_temperature 100(2)
_diffrn_measured_fraction_theta_full 0.979
_diffrn_measured_fraction_theta_max 0.979
_diffrn_measurement_device_type 'CCD area detector'
_diffrn_measurement_method 'phi and omega scans'
_diffrn_radiation_monochromator graphite
_diffrn_radiation_source 'fine-focus sealed tube'
_diffrn_radiation_type MoK\a
_diffrn_radiation_wavelength 0.71073
_diffrn_reflns_av_R_equivalents 0.0585
_diffrn_reflns_av_sigmaI/netI 0.0534
_diffrn_reflns_limit_h_max 8
_diffrn_reflns_limit_h_min -8
_diffrn_reflns_limit_k_max 4
_diffrn_reflns_limit_k_min -4
_diffrn_reflns_limit_l_max 13
_diffrn_reflns_limit_l_min -13
_diffrn_reflns_number 2116
_diffrn_reflns_theta_full 25.87
_diffrn_reflns_theta_max 25.87
_diffrn_reflns_theta_min 2.96
_exptl_absorpt_coefficient_mu 0.114
_exptl_absorpt_correction_T_max 0.9798
_exptl_absorpt_correction_T_min 0.9613
_exptl_absorpt_correction_type multi-scan
_exptl_absorpt_process_details 'Bruker AXS SADABS program'
_exptl_crystal_colour colorless
_exptl_crystal_density_diffrn 1.530
_exptl_crystal_density_method 'not measured'
_exptl_crystal_description block
_exptl_crystal_F_000 128
_exptl_crystal_size_max 0.35
_exptl_crystal_size_mid 0.27
_exptl_crystal_size_min 0.18
_refine_diff_density_max 0.812
_refine_diff_density_min -0.447
_refine_diff_density_rms 0.106
_refine_ls_abs_structure_details 'Flack H D (1983), Acta Cryst. A39, 876-881'
_refine_ls_abs_structure_Flack -3(4)
_refine_ls_extinction_method none
_refine_ls_goodness_of_fit_ref 1.072
_refine_ls_hydrogen_treatment mixed
_refine_ls_matrix_type full
_refine_ls_number_parameters 90
_refine_ls_number_reflns 960
_refine_ls_number_restraints 2
_refine_ls_restrained_S_all 1.071
_refine_ls_R_factor_all 0.0819
_refine_ls_R_factor_gt 0.0796
_refine_ls_shift/su_max 2.161
_refine_ls_shift/su_mean 0.031
_refine_ls_structure_factor_coef Fsqd
_refine_ls_weighting_details 'calc w=1/[\s^2^(Fo^2^)+(0.1325P)^2^+0.5395P] where P=(Fo^2^+2Fc^2^)/3'
_refine_ls_weighting_scheme calc
_refine_ls_wR_factor_gt 0.2145
_refine_ls_wR_factor_ref 0.2166
_reflns_number_gt 926
_reflns_number_total 960
_reflns_threshold_expression >2sigma(I)
_cod_data_source_file cg1004424_si_003.cif
_cod_data_source_block PcPZA_gamma_unmodeled
_cod_depositor_comments
;
The following automatic conversions were performed:

'_symmetry_cell_setting' value 'Monoclinic' changed to 'monoclinic'
according to /home/saulius/struct/CIF-dictionaries/cif_core.dic
dictionary named 'cif_core.dic' version 2.4.2 from 2011-04-26.

Automatic conversion script
Id: cif_fix_values 1715 2011-07-08 13:25:40Z adriana 
;
_cod_original_cell_volume 267.21(19)
_cod_original_sg_symbol_H-M 'Pc   '
_cod_database_code 4501764

loop_
_symmetry_equiv_pos_as_xyz
'x, y, z'
'x, -y, z+1/2'

loop_
_atom_site_label
_atom_site_type_symbol
_atom_site_fract_x
_atom_site_fract_y
_atom_site_fract_z
_atom_site_U_iso_or_equiv
_atom_site_adp_type
_atom_site_occupancy
_atom_site_symmetry_multiplicity
_atom_site_calc_flag
_atom_site_refinement_flags
C1 C 0.7476(7) 0.3536(14) 0.6735(4) 0.0191(10) Uani 1 1 d .
N1 N 0.8102(6) 0.2190(11) 0.5783(4) 0.0237(10) Uani 1 1 d .
C3 C 1.1110(8) 0.1445(13) 0.7459(5) 0.0270(12) Uani 1 1 d .
H3 H 1.2429 0.0683 0.7668 0.032 Uiso 1 1 calc R
N2 N 1.0476(6) 0.2773(12) 0.8404(4) 0.0241(10) Uani 1 1 d .
O1 O 0.4739(5) 0.6307(10) 0.7178(3) 0.0298(10) Uani 1 1 d .
C5 C 0.5343(7) 0.4964(12) 0.6337(4) 0.0255(12) Uani 1 1 d .
C2 C 0.8559(7) 0.3874(14) 0.8020(5) 0.0253(11) Uani 1 1 d .
H2 H 0.7983 0.4871 0.8647 0.030 Uiso 1 1 calc R
C4 C 0.9987(7) 0.1075(14) 0.6175(5) 0.0239(11) Uani 1 1 d .
H4 H 1.0548 0.0014 0.5552 0.029 Uiso 1 1 calc R
N3 N 0.4406(7) 0.4508(14) 0.5094(4) 0.0296(10) Uani 1 1 d .
H5 H 0.535(7) 0.373(13) 0.500(4) 0.000(11) Uiso 1 1 d .
H3A H 0.333(8) 0.542(14) 0.486(4) 0.000(10) Uiso 1 1 d .

loop_
_atom_site_aniso_label
_atom_site_aniso_U_11
_atom_site_aniso_U_22
_atom_site_aniso_U_33
_atom_site_aniso_U_23
_atom_site_aniso_U_13
_atom_site_aniso_U_12
C1 0.028(2) 0.016(2) 0.013(2) -0.0016(18) 0.0047(19) -0.0090(18)
N1 0.041(3) 0.0172(19) 0.0137(18) 0.0013(16) 0.0088(17) -0.0059(19)
C3 0.040(3) 0.020(2) 0.019(2) -0.003(2) 0.005(2) -0.001(2)
N2 0.020(2) 0.031(2) 0.019(2) -0.0069(19) 0.0013(15) -0.0133(19)
O1 0.035(2) 0.0273(18) 0.0264(19) -0.0060(17) 0.0063(17) -0.0058(16)
C5 0.038(3) 0.016(2) 0.025(3) -0.002(2) 0.013(2) -0.005(2)
C2 0.031(3) 0.024(2) 0.018(2) -0.002(2) 0.0016(19) -0.004(2)
C4 0.028(3) 0.022(2) 0.023(2) -0.004(2) 0.010(2) -0.002(2)
N3 0.020(2) 0.029(2) 0.034(2) 0.001(2) -0.0009(19) 0.009(2)

loop_
_atom_type_symbol
_atom_type_description
_atom_type_scat_dispersion_real
_atom_type_scat_dispersion_imag
_atom_type_scat_source
C C 0.0033 0.0016 'International Tables Vol C Tables 4.2.6.8 and 6.1.1.4'
H H 0.0000 0.0000 'International Tables Vol C Tables 4.2.6.8 and 6.1.1.4'
N N 0.0061 0.0033 'International Tables Vol C Tables 4.2.6.8 and 6.1.1.4'
O O 0.0106 0.0060 'International Tables Vol C Tables 4.2.6.8 and 6.1.1.4'

loop_
_geom_angle_atom_site_label_1
_geom_angle_atom_site_label_2
_geom_angle_atom_site_label_3
_geom_angle
N1 C1 C2 125.5(5)
N1 C1 C5 115.9(4)
C2 C1 C5 118.5(4)
C1 N1 C4 113.6(4)
N2 C3 C4 124.4(5)
C3 N2 C2 114.4(4)
O1 C5 N3 127.7(5)
O1 C5 C1 117.7(4)
N3 C5 C1 114.6(4)
C1 C2 N2 120.3(4)
N1 C4 C3 121.8(5)

loop_
_geom_bond_atom_site_label_1
_geom_bond_atom_site_label_2
_geom_bond_distance
C1 N1 1.315(6)
C1 C2 1.376(6)
C1 C5 1.557(7)
N1 C4 1.359(7)
C3 N2 1.308(7)
C3 C4 1.384(7)
N2 C2 1.379(7)
O1 C5 1.203(6)
C5 N3 1.315(6)

loop_
_cod_related_entry_id
_cod_related_entry_database
_cod_related_entry_code
1 ChemSpider 1017
